data_1532593
loop_
_publ_author_name
'Ishigaki, T.'
'Ogasawara, Y.'

_publ_section_title
;
 Synthesis and properties of Ti Sr2 (RE1-x Cex)2 Cu2 Oz (RE = Sm, Eu, Gd)
;
_journal_name_full 'Physica C (Amsterdam)'
_journal_page_first 397
_journal_page_last 398
_journal_volume 388
_journal_year 2003
_chemical_formula_sum 'Ce0.6 Cu2.4 Gd1.4 O8.8 Sr2 Ti0.6'
_chemical_name_systematic '(Ti0.6 Cu0.4) Sr2 (Gd0.7 Ce0.3)2 Cu2 O8.8'
_space_group_IT_number 139
_symmetry_space_group_name_Hall '-I 4 2'
_symmetry_space_group_name_H-M 'I 4/m m m'
_cell_angle_alpha 90
_cell_angle_beta 90
_cell_angle_gamma 90
_cell_formula_units_Z 2
_cell_length_a 3.84487
_cell_length_b 3.84487
_cell_length_c 28.3006
_cell_volume 418.368
_citation_journal_id_ASTM PHYCE6
_cod_data_source_file Ishigaki_PHYCE6_2003_874.cif
_cod_data_source_block Ce0.6Cu2.4Gd1.4O8.8Sr2Ti0.6
_cod_original_cell_volume 418.3685
_cod_database_code 1532593

loop_
_symmetry_equiv_pos_as_xyz
x,y,z
-y,x,z
-x,-y,z
y,-x,z
x,-y,-z
y,x,-z
-x,y,-z
-y,-x,-z
-x,-y,-z
y,-x,-z
x,y,-z
-y,x,-z
-x,y,z
-y,-x,z
x,-y,z
y,x,z
x+1/2,y+1/2,z+1/2
-y+1/2,x+1/2,z+1/2
-x+1/2,-y+1/2,z+1/2
y+1/2,-x+1/2,z+1/2
x+1/2,-y+1/2,-z+1/2
y+1/2,x+1/2,-z+1/2
-x+1/2,y+1/2,-z+1/2
-y+1/2,-x+1/2,-z+1/2
-x+1/2,-y+1/2,-z+1/2
y+1/2,-x+1/2,-z+1/2
x+1/2,y+1/2,-z+1/2
-y+1/2,x+1/2,-z+1/2
-x+1/2,y+1/2,z+1/2
-y+1/2,-x+1/2,z+1/2
x+1/2,-y+1/2,z+1/2
y+1/2,x+1/2,z+1/2

loop_
_atom_site_label
_atom_site_type_symbol
_atom_site_fract_x
_atom_site_fract_y
_atom_site_fract_z
_atom_site_occupancy
_atom_site_U_iso_or_equiv
Gd1 Gd+3 0 0 0.29425 0.7 0.0
Sr1 Sr+2 0 0 0.42005 1 0.0
Ti1 Ti+4 0 0 0 0.6 0.0
Cu1 Cu+2 0 0 0 0.4 0.0
O4 O-2 0 0.5 0.25 1 0.0
Cu2 Cu+2 0 0 0.1426 1 0.0
O3 O-2 0 0.5 0.1466 1 0.0
O2 O-2 0 0 0.0615 1 0.0
O1 O-2 0.265 0 0.5 0.2 0.0
Ce1 Ce+3 0 0 0.29425 0.3 0.0
